data_7205560
loop_
_publ_author_name
'Jipa, Ilona'
'Danova, Katya'
'Popovska, Nadejda'
'Siddiqi, M. Aslam'
'Siddiqui, Rehan A.'
'Atakan, Burak'
'Cremer, Till'
'Maier, Florian'
'Marbach, Hubertus'
'Steinr\"uck, Hans-Peter'
'Heinemann, Frank W.'
'Zenneck, Ulrich'

_publ_section_title
;
 Methylated [(arene)(1,3-cyclohexadiene)Ru(0)] complexes as low-melting
 MOCVD precursor complexes with a controlled follow-up chemistry of the
 ligands
;
_journal_issue 9
_journal_name_full 'Journal of Materials Chemistry'
_journal_page_first 3014
_journal_paper_doi 10.1039/c0jm02652b
_journal_volume 21
_journal_year 2011
_chemical_formula_moiety 'C13 H16 Ru'
_chemical_formula_sum 'C13 H16 Ru'
_chemical_formula_weight 273.33
_chemical_name_systematic
;
?
;
_space_group_IT_number 2
_symmetry_cell_setting triclinic
_symmetry_space_group_name_Hall '-P 1'
_symmetry_space_group_name_H-M 'P -1'
_atom_sites_solution_hydrogens geom
_atom_sites_solution_primary direct
_atom_sites_solution_secondary difmap
_audit_creation_method SHELXL-97
_cell_angle_alpha 91.821(3)
_cell_angle_beta 108.474(4)
_cell_angle_gamma 93.874(3)
_cell_formula_units_Z 2
_cell_length_a 7.6694(4)
_cell_length_b 8.2740(4)
_cell_length_c 8.5494(2)
_cell_measurement_reflns_used 118
_cell_measurement_temperature 100(2)
_cell_measurement_theta_max 20.00
_cell_measurement_theta_min 6.00
_cell_volume 512.57(4)
_computing_cell_refinement 'EVALCCD (Duisenberg, 2003)'
_computing_data_collection 'COLLECT (Bruker-Nonius, 2002)'
_computing_data_reduction 'EVALCCD (Duisenberg, 2003)'
_computing_molecular_graphics 'SHELXTL 6.12 (Bruker AXS, 2002)'
_computing_publication_material 'SHELXTL 6.12 (Bruker AXS, 2002)'
_computing_structure_refinement 'SHELXTL 6.12 (Bruker AXS, 2002)'
_computing_structure_solution 'SHELXTL 6.12 (Bruker AXS, 2002)'
_diffrn_ambient_temperature 100(2)
_diffrn_detector_area_resol_mean 9
_diffrn_measured_fraction_theta_full 0.997
_diffrn_measured_fraction_theta_max 0.997
_diffrn_measurement_device_type 'Bruker-Nonius KappaCCD'
_diffrn_measurement_method
;
\w-rotations with 2.00 \% and 70 sec per frame
;
_diffrn_radiation_monochromator graphite
_diffrn_radiation_source 'fine-focus sealed tube'
_diffrn_radiation_type MoK\a
_diffrn_radiation_wavelength 0.71073
_diffrn_reflns_av_R_equivalents 0.0328
_diffrn_reflns_av_sigmaI/netI 0.0272
_diffrn_reflns_limit_h_max 10
_diffrn_reflns_limit_h_min -10
_diffrn_reflns_limit_k_max 10
_diffrn_reflns_limit_k_min -10
_diffrn_reflns_limit_l_max 11
_diffrn_reflns_limit_l_min -11
_diffrn_reflns_number 10165
_diffrn_reflns_theta_full 27.86
_diffrn_reflns_theta_max 27.86
_diffrn_reflns_theta_min 3.59
_exptl_absorpt_coefficient_mu 1.483
_exptl_absorpt_correction_T_max 0.880
_exptl_absorpt_correction_T_min 0.748
_exptl_absorpt_correction_type multi-scan
_exptl_absorpt_process_details 'SADABS, Bruker-AXS, 2002'
_exptl_crystal_colour 'pale yellow'
_exptl_crystal_density_diffrn 1.771
_exptl_crystal_density_method 'not measured'
_exptl_crystal_description irregular
_exptl_crystal_F_000 276
_exptl_crystal_size_max 0.13
_exptl_crystal_size_mid 0.12
_exptl_crystal_size_min 0.09
_refine_diff_density_max 0.862
_refine_diff_density_min -0.564
_refine_diff_density_rms 0.088
_refine_ls_extinction_method none
_refine_ls_goodness_of_fit_ref 1.091
_refine_ls_hydrogen_treatment constr
_refine_ls_matrix_type full
_refine_ls_number_parameters 128
_refine_ls_number_reflns 2438
_refine_ls_number_restraints 0
_refine_ls_restrained_S_all 1.091
_refine_ls_R_factor_all 0.0293
_refine_ls_R_factor_gt 0.0231
_refine_ls_shift/su_max 0.001
_refine_ls_shift/su_mean 0.000
_refine_ls_structure_factor_coef Fsqd
_refine_ls_weighting_details 'calc w=1/[\s^2^(Fo^2^)+(0.0216P)^2^+0.4239P] where P=(Fo^2^+2Fc^2^)/3'
_refine_ls_weighting_scheme calc
_refine_ls_wR_factor_gt 0.0500
_refine_ls_wR_factor_ref 0.0514
_reflns_number_gt 2187
_reflns_number_total 2438
_reflns_threshold_expression >2sigma(I)
_cod_data_source_file C0JM02652B.TXT
_cod_data_source_block ij0605
_cod_original_sg_symbol_Hall -P1
_cod_original_sg_symbol_H-M P-1
_cod_database_code 7205560

loop_
_symmetry_equiv_pos_as_xyz
'x, y, z'
'-x, -y, -z'

loop_
_atom_site_label
_atom_site_type_symbol
_atom_site_fract_x
_atom_site_fract_y
_atom_site_fract_z
_atom_site_U_iso_or_equiv
_atom_site_adp_type
_atom_site_occupancy
_atom_site_symmetry_multiplicity
_atom_site_calc_flag
_atom_site_refinement_flags
_atom_site_disorder_assembly
_atom_site_disorder_group
Ru1 Ru 0.23420(3) 0.75090(2) 0.27183(2) 0.01518(7) Uani 1 1 d . . .
C1 C 0.2237(4) 0.6045(4) 0.4853(3) 0.0308(6) Uani 1 1 d . . .
H1A H 0.3181 0.5672 0.5752 0.037 Uiso 1 1 calc R . .
C2 C 0.1550(4) 0.7571(4) 0.4990(3) 0.0365(7) Uani 1 1 d . . .
H2A H 0.2081 0.8254 0.5964 0.044 Uiso 1 1 calc R . .
C3 C 0.0098(4) 0.8076(4) 0.3701(4) 0.0392(7) Uani 1 1 d . . .
H3A H -0.0363 0.9096 0.3809 0.047 Uiso 1 1 calc R . .
C4 C -0.0679(4) 0.7105(4) 0.2268(4) 0.0347(7) Uani 1 1 d . . .
H4A H -0.1684 0.7455 0.1409 0.042 Uiso 1 1 calc R . .
C5 C -0.0006(4) 0.5634(3) 0.2075(3) 0.0269(6) Uani 1 1 d . . .
H5A H -0.0549 0.4983 0.1080 0.032 Uiso 1 1 calc R . .
C6 C 0.1496(4) 0.5077(3) 0.3352(3) 0.0257(5) Uani 1 1 d . . .
C7 C 0.5099(3) 0.8239(3) 0.2860(3) 0.0229(5) Uani 1 1 d . . .
H7A H 0.6158 0.8177 0.3800 0.027 Uiso 1 1 calc R . .
C8 C 0.4420(3) 0.6961(3) 0.1594(3) 0.0205(5) Uani 1 1 d . . .
H8A H 0.4964 0.5899 0.1856 0.025 Uiso 1 1 calc R . .
C9 C 0.3913(3) 0.7389(3) -0.0203(3) 0.0206(5) Uani 1 1 d . . .
H9A H 0.3265 0.6431 -0.0928 0.025 Uiso 1 1 calc R . .
H9B H 0.5048 0.7703 -0.0474 0.025 Uiso 1 1 calc R . .
C10 C 0.2663(3) 0.8797(3) -0.0506(3) 0.0207(5) Uani 1 1 d . . .
H10A H 0.3189 0.9675 -0.1024 0.025 Uiso 1 1 calc R . .
H10B H 0.1427 0.8416 -0.1271 0.025 Uiso 1 1 calc R . .
C11 C 0.2490(3) 0.9448(3) 0.1116(3) 0.0202(5) Uani 1 1 d . . .
H11A H 0.1573 1.0274 0.1019 0.024 Uiso 1 1 calc R . .
C12 C 0.4039(4) 0.9609(3) 0.2579(3) 0.0223(5) Uani 1 1 d . . .
H12A H 0.4340 1.0552 0.3307 0.027 Uiso 1 1 calc R . .
C13 C 0.2226(5) 0.3499(4) 0.3088(5) 0.0444(8) Uani 1 1 d . . .
H13A H 0.1534 0.2616 0.3429 0.067 Uiso 1 1 calc R . .
H13B H 0.3533 0.3527 0.3745 0.067 Uiso 1 1 calc R . .
H13C H 0.2091 0.3319 0.1915 0.067 Uiso 1 1 calc R . .

loop_
_atom_site_aniso_label
_atom_site_aniso_U_11
_atom_site_aniso_U_22
_atom_site_aniso_U_33
_atom_site_aniso_U_23
_atom_site_aniso_U_13
_atom_site_aniso_U_12
Ru1 0.01563(10) 0.01812(10) 0.01507(9) 0.00103(6) 0.01016(7) -0.00159(6)
C1 0.0236(13) 0.0503(17) 0.0200(12) 0.0154(11) 0.0097(11) -0.0074(12)
C2 0.0490(19) 0.0448(17) 0.0243(13) -0.0135(12) 0.0305(14) -0.0210(14)
C3 0.0404(18) 0.0368(16) 0.059(2) 0.0066(14) 0.0406(17) 0.0063(13)
C4 0.0189(13) 0.0484(17) 0.0445(17) 0.0191(13) 0.0189(12) 0.0048(12)
C5 0.0242(13) 0.0384(15) 0.0187(12) 0.0004(10) 0.0115(10) -0.0145(11)
C6 0.0279(14) 0.0206(12) 0.0381(14) 0.0079(10) 0.0243(12) -0.0022(10)
C7 0.0151(11) 0.0349(14) 0.0200(11) 0.0073(10) 0.0082(9) -0.0032(10)
C8 0.0193(12) 0.0216(11) 0.0275(12) 0.0072(9) 0.0160(10) 0.0049(9)
C9 0.0216(12) 0.0209(11) 0.0239(12) -0.0013(9) 0.0152(10) -0.0029(9)
C10 0.0198(12) 0.0253(12) 0.0192(11) 0.0050(9) 0.0095(9) -0.0015(10)
C11 0.0246(13) 0.0182(11) 0.0242(12) 0.0048(9) 0.0164(10) 0.0029(9)
C12 0.0273(13) 0.0222(12) 0.0212(12) -0.0013(9) 0.0152(10) -0.0070(10)
C13 0.0461(19) 0.0317(15) 0.069(2) 0.0193(15) 0.0339(18) 0.0092(14)

loop_
_atom_type_symbol
_atom_type_description
_atom_type_scat_dispersion_real
_atom_type_scat_dispersion_imag
_atom_type_scat_source
C C 0.0033 0.0016 'International Tables Vol C Tables 4.2.6.8 and 6.1.1.4'
H H 0.0000 0.0000 'International Tables Vol C Tables 4.2.6.8 and 6.1.1.4'
Ru Ru -1.2594 0.8363 'International Tables Vol C Tables 4.2.6.8 and 6.1.1.4'

loop_
_geom_angle_atom_site_label_1
_geom_angle_atom_site_label_2
_geom_angle_atom_site_label_3
_geom_angle
_geom_angle_site_symmetry_1
_geom_angle_site_symmetry_3
_geom_angle_publ_flag
C7 Ru1 C12 39.05(10) . . ?
C7 Ru1 C11 67.70(9) . . ?
C12 Ru1 C11 38.67(9) . . ?
C7 Ru1 C8 39.01(9) . . ?
C12 Ru1 C8 67.59(9) . . ?
C11 Ru1 C8 73.21(9) . . ?
C7 Ru1 C6 122.91(10) . . ?
C12 Ru1 C6 160.66(10) . . ?
C11 Ru1 C6 156.32(10) . . ?
C8 Ru1 C6 101.68(9) . . ?
C7 Ru1 C2 119.53(10) . . ?
C12 Ru1 C2 112.43(9) . . ?
C11 Ru1 C2 129.03(10) . . ?
C8 Ru1 C2 146.86(12) . . ?
C6 Ru1 C2 67.24(10) . . ?
C7 Ru1 C3 143.30(11) . . ?
C12 Ru1 C3 112.75(10) . . ?
C11 Ru1 C3 104.67(10) . . ?
C8 Ru1 C3 176.30(11) . . ?
C6 Ru1 C3 79.03(10) . . ?
C2 Ru1 C3 36.75(12) . . ?
C7 Ru1 C5 149.86(10) . . ?
C12 Ru1 C5 160.62(10) . . ?
C11 Ru1 C5 121.99(10) . . ?
C8 Ru1 C5 112.70(10) . . ?
C6 Ru1 C5 37.68(10) . . ?
C2 Ru1 C5 78.35(10) . . ?
C3 Ru1 C5 65.66(11) . . ?
C7 Ru1 C4 169.73(10) . . ?
C12 Ru1 C4 131.80(11) . . ?
C11 Ru1 C4 102.05(10) . . ?
C8 Ru1 C4 140.64(11) . . ?
C6 Ru1 C4 66.79(10) . . ?
C2 Ru1 C4 65.89(11) . . ?
C3 Ru1 C4 36.31(12) . . ?
C5 Ru1 C4 36.21(11) . . ?
C7 Ru1 C1 111.62(10) . . ?
C12 Ru1 C1 131.66(10) . . ?
C11 Ru1 C1 164.93(10) . . ?
C8 Ru1 C1 116.37(10) . . ?
C6 Ru1 C1 37.24(10) . . ?
C2 Ru1 C1 37.10(12) . . ?
C3 Ru1 C1 66.36(11) . . ?
C5 Ru1 C1 66.70(10) . . ?
C4 Ru1 C1 78.06(10) . . ?
C2 C1 C6 119.2(2) . . ?
C2 C1 Ru1 70.29(14) . . ?
C6 C1 Ru1 70.15(13) . . ?
C2 C1 H1A 120.4 . . ?
C6 C1 H1A 120.4 . . ?
Ru1 C1 H1A 131.9 . . ?
C3 C2 C1 120.2(3) . . ?
C3 C2 Ru1 71.63(15) . . ?
C1 C2 Ru1 72.61(14) . . ?
C3 C2 H2A 119.9 . . ?
C1 C2 H2A 119.9 . . ?
Ru1 C2 H2A 128.0 . . ?
C4 C3 C2 120.7(3) . . ?
C4 C3 Ru1 72.37(16) . . ?
C2 C3 Ru1 71.63(16) . . ?
C4 C3 H3A 119.7 . . ?
C2 C3 H3A 119.7 . . ?
Ru1 C3 H3A 128.6 . . ?
C5 C4 C3 120.6(3) . . ?
C5 C4 Ru1 71.41(15) . . ?
C3 C4 Ru1 71.32(16) . . ?
C5 C4 H4A 119.7 . . ?
C3 C4 H4A 119.7 . . ?
Ru1 C4 H4A 130.1 . . ?
C4 C5 C6 120.8(2) . . ?
C4 C5 Ru1 72.38(16) . . ?
C6 C5 Ru1 71.05(14) . . ?
C4 C5 H5A 119.6 . . ?
C6 C5 H5A 119.6 . . ?
Ru1 C5 H5A 129.4 . . ?
C1 C6 C5 118.5(2) . . ?
C1 C6 C13 122.0(3) . . ?
C5 C6 C13 119.5(3) . . ?
C1 C6 Ru1 72.61(14) . . ?
C5 C6 Ru1 71.27(14) . . ?
C13 C6 Ru1 127.88(18) . . ?
C12 C7 C8 113.7(2) . . ?
C12 C7 Ru1 70.68(14) . . ?
C8 C7 Ru1 72.23(13) . . ?
C12 C7 H7A 123.1 . . ?
C8 C7 H7A 123.1 . . ?
Ru1 C7 H7A 125.6 . . ?
C7 C8 C9 118.8(2) . . ?
C7 C8 Ru1 68.76(13) . . ?
C9 C8 Ru1 113.08(16) . . ?
C7 C8 H8A 115.9 . . ?
C9 C8 H8A 115.9 . . ?
Ru1 C8 H8A 115.9 . . ?
C8 C9 C10 109.97(19) . . ?
C8 C9 H9A 109.7 . . ?
C10 C9 H9A 109.7 . . ?
C8 C9 H9B 109.7 . . ?
C10 C9 H9B 109.7 . . ?
H9A C9 H9B 108.2 . . ?
C11 C10 C9 110.17(19) . . ?
C11 C10 H10A 109.6 . . ?
C9 C10 H10A 109.6 . . ?
C11 C10 H10B 109.6 . . ?
C9 C10 H10B 109.6 . . ?
H10A C10 H10B 108.1 . . ?
C12 C11 C10 120.9(2) . . ?
C12 C11 Ru1 69.39(13) . . ?
C10 C11 Ru1 111.33(15) . . ?
C12 C11 H11A 115.6 . . ?
C10 C11 H11A 115.6 . . ?
Ru1 C11 H11A 115.6 . . ?
C11 C12 C7 114.3(2) . . ?
C11 C12 Ru1 71.94(13) . . ?
C7 C12 Ru1 70.26(13) . . ?
C11 C12 H12A 122.9 . . ?
C7 C12 H12A 122.9 . . ?
Ru1 C12 H12A 126.6 . . ?
C6 C13 H13A 109.5 . . ?
C6 C13 H13B 109.5 . . ?
H13A C13 H13B 109.5 . . ?
C6 C13 H13C 109.5 . . ?
H13A C13 H13C 109.5 . . ?
H13B C13 H13C 109.5 . . ?

loop_
_geom_bond_atom_site_label_1
_geom_bond_atom_site_label_2
_geom_bond_distance
_geom_bond_site_symmetry_2
_geom_bond_publ_flag
Ru1 C7 2.124(2) . ?
Ru1 C12 2.129(2) . ?
Ru1 C11 2.163(2) . ?
Ru1 C8 2.170(2) . ?
Ru1 C6 2.209(2) . ?
Ru1 C2 2.211(2) . ?
Ru1 C3 2.211(3) . ?
Ru1 C5 2.212(2) . ?
Ru1 C4 2.225(3) . ?
Ru1 C1 2.242(2) . ?
C1 C2 1.417(4) . ?
C1 C6 1.422(4) . ?
C1 H1A 0.9500 . ?
C2 C3 1.394(5) . ?
C2 H2A 0.9500 . ?
C3 C4 1.382(4) . ?
C3 H3A 0.9500 . ?
C4 C5 1.379(4) . ?
C4 H4A 0.9500 . ?
C5 C6 1.428(4) . ?
C5 H5A 0.9500 . ?
C6 C13 1.493(4) . ?
C7 C12 1.421(4) . ?
C7 C8 1.434(3) . ?
C7 H7A 0.9500 . ?
C8 C9 1.521(3) . ?
C8 H8A 1.0000 . ?
C9 C10 1.535(3) . ?
C9 H9A 0.9900 . ?
C9 H9B 0.9900 . ?
C10 C11 1.520(3) . ?
C10 H10A 0.9900 . ?
C10 H10B 0.9900 . ?
C11 C12 1.421(4) . ?
C11 H11A 1.0000 . ?
C12 H12A 0.9500 . ?
C13 H13A 0.9800 . ?
C13 H13B 0.9800 . ?
C13 H13C 0.9800 . ?
